data_4338926
loop_
_publ_author_name
'Zhang, Qichun'
'Bu, Xianhui'
'Lin, Zhien'
'Biasini, Maurizio'
'Beyermann, W. P.'
'Feng, Pingyun'

_publ_section_title
;
 Metal-complex-decorated homochiral heterobimetallic telluride
 single-stranded helix.
;
_journal_issue 18
_journal_name_full 'Inorganic chemistry'
_journal_page_first 7262
_journal_page_last 7264
_journal_paper_doi 10.1021/ic701135h
_journal_volume 46
_journal_year 2007
_chemical_formula_sum 'C20 H58 Mn4 N14 Sn2 Te8'
_chemical_formula_weight 1972.74
_chemical_name_systematic
; 
 ? 
;
_space_group_IT_number 19
_symmetry_space_group_name_Hall 'P 2ac 2ab'
_symmetry_space_group_name_H-M 'P 21 21 21'
_atom_sites_solution_hydrogens geom
_atom_sites_solution_primary direct
_atom_sites_solution_secondary difmap
_audit_creation_method SHELXL-97
_cell_angle_alpha 90.00
_cell_angle_beta 90.00
_cell_angle_gamma 90.00
_cell_formula_units_Z 4
_cell_length_a 14.4563(2)
_cell_length_b 14.4726(2)
_cell_length_c 24.0551(4)
_cell_measurement_temperature 273(2)
_cell_volume 5032.81(13)
_computing_structure_refinement 'SHELXL-97 (Sheldrick, 1997)'
_computing_structure_solution 'SHELXS-97 (Sheldrick, 1990)'
_diffrn_ambient_temperature 300(2)
_diffrn_measured_fraction_theta_full 0.776
_diffrn_measured_fraction_theta_max 0.776
_diffrn_radiation_monochromator graphite
_diffrn_radiation_source 'fine-focus sealed tube'
_diffrn_radiation_type MoK\a
_diffrn_radiation_wavelength 0.71073
_diffrn_reflns_av_R_equivalents 0.0275
_diffrn_reflns_av_sigmaI/netI 0.0452
_diffrn_reflns_limit_h_max 18
_diffrn_reflns_limit_h_min -18
_diffrn_reflns_limit_k_max 18
_diffrn_reflns_limit_k_min -16
_diffrn_reflns_limit_l_max 31
_diffrn_reflns_limit_l_min -29
_diffrn_reflns_number 45866
_diffrn_reflns_theta_full 27.81
_diffrn_reflns_theta_max 27.81
_diffrn_reflns_theta_min 1.64
_exptl_absorpt_coefficient_mu 6.527
_exptl_crystal_density_diffrn 2.604
_exptl_crystal_density_method 'not measured'
_exptl_crystal_F_000 3568
_refine_diff_density_max 1.300
_refine_diff_density_min -0.829
_refine_diff_density_rms 0.144
_refine_ls_abs_structure_details 'Flack H D (1983), Acta Cryst. A39, 876-881'
_refine_ls_abs_structure_Flack -0.04(4)
_refine_ls_extinction_method none
_refine_ls_goodness_of_fit_ref 0.950
_refine_ls_hydrogen_treatment mixed
_refine_ls_matrix_type full
_refine_ls_number_parameters 433
_refine_ls_number_reflns 9214
_refine_ls_number_restraints 0
_refine_ls_restrained_S_all 0.950
_refine_ls_R_factor_all 0.0390
_refine_ls_R_factor_gt 0.0305
_refine_ls_shift/su_max 2.525
_refine_ls_shift/su_mean 0.284
_refine_ls_structure_factor_coef Fsqd
_refine_ls_weighting_details 'calc w=1/[\s^2^(Fo^2^)+(0.0396P)^2^+0.0000P] where P=(Fo^2^+2Fc^2^)/3'
_refine_ls_weighting_scheme calc
_refine_ls_wR_factor_gt 0.0680
_refine_ls_wR_factor_ref 0.0712
_reflns_number_gt 7952
_reflns_number_total 9214
_reflns_threshold_expression >2sigma(I)
_cod_data_source_file ic701135h-file001.cif
_cod_data_source_block a_(qc_3_12e)
_cod_database_code 4338926

loop_
_symmetry_equiv_pos_as_xyz
'x, y, z'
'-x+1/2, -y, z+1/2'
'-x, y+1/2, -z+1/2'
'x+1/2, -y+1/2, -z'

loop_
_atom_site_label
_atom_site_type_symbol
_atom_site_fract_x
_atom_site_fract_y
_atom_site_fract_z
_atom_site_U_iso_or_equiv
_atom_site_adp_type
_atom_site_occupancy
_atom_site_symmetry_multiplicity
_atom_site_calc_flag
_atom_site_refinement_flags
Te1 Te 0.32199(4) 0.47169(4) 0.96000(2) 0.04712(13) Uani 1 1 d .
Te2 Te 0.12202(4) 0.50925(4) 0.83626(2) 0.04230(12) Uani 1 1 d .
Te3 Te 0.35373(4) 0.30172(4) 0.78105(3) 0.04480(13) Uani 1 1 d .
Te4 Te 0.19175(4) 0.20386(4) 0.90806(2) 0.03919(12) Uani 1 1 d .
Te5 Te 0.26396(4) 0.76701(4) 0.91501(2) 0.04239(12) Uani 1 1 d .
Te6 Te 0.04334(4) 0.61620(4) 1.00213(2) 0.04147(12) Uani 1 1 d .
Te7 Te 0.43369(4) 0.02339(4) 0.86058(2) 0.04342(13) Uani 1 1 d .
Te8 Te 0.18849(5) 0.04259(4) 0.74512(2) 0.05599(16) Uani 1 1 d .
Sn1 Sn 0.29344(4) 0.13169(3) 0.820976(19) 0.03256(11) Uani 1 1 d .
Sn2 Sn 0.18722(4) 0.59528(3) 0.93052(2) 0.03291(11) Uani 1 1 d .
Mn1 Mn 0.25025(9) 0.37318(8) 0.86972(5) 0.0390(3) Uani 1 1 d .
Mn2 Mn 0.39118(10) 0.73588(10) 0.83228(5) 0.0488(3) Uani 1 1 d .
Mn3 Mn -0.04138(8) 0.43623(8) 1.02209(5) 0.0380(3) Uani 1 1 d .
Mn4 Mn -0.04349(9) 0.83506(8) 0.83818(5) 0.0402(3) Uani 1 1 d .
N1 N 0.0998(6) 0.3707(6) 1.0391(5) 0.070(3) Uani 1 1 d .
H1 H 0.1332 0.3690 1.0075 0.083 Uiso 1 1 calc R
H2 H 0.1309 0.4047 1.0642 0.083 Uiso 1 1 calc R
N2 N -0.0702(6) 0.2805(5) 1.0248(3) 0.0521(19) Uani 1 1 d .
H3 H -0.1094 0.2688 1.0536 0.063 Uiso 1 1 calc R
N3 N -0.0723(6) 0.3983(6) 0.9303(3) 0.0539(19) Uani 1 1 d .
H4 H -0.0219 0.4133 0.9095 0.065 Uiso 1 1 calc R
N4 N -0.1891(5) 0.4859(5) 1.0073(4) 0.0550(18) Uani 1 1 d .
H5 H -0.2257 0.4614 1.0338 0.066 Uiso 1 1 calc R
H6 H -0.1904 0.5476 1.0115 0.066 Uiso 1 1 calc R
N5 N 0.5321(7) 0.7633(7) 0.8634(4) 0.069(2) Uani 1 1 d .
H7 H 0.5703 0.7771 0.8351 0.083 Uiso 1 1 calc R
H8 H 0.5316 0.8111 0.8874 0.083 Uiso 1 1 calc R
N6 N 0.4487(6) 0.5937(6) 0.8465(5) 0.082(3) Uani 1 1 d .
H9 H 0.4074 0.5608 0.8671 0.098 Uiso 1 1 calc R
N7 N 0.3338(10) 0.6533(8) 0.7578(5) 0.101(4) Uani 1 1 d .
H10 H 0.2715 0.6475 0.7623 0.121 Uiso 1 1 calc R
N8 N 0.3813(8) 0.8394(6) 0.7647(4) 0.072(3) Uani 1 1 d .
H11 H 0.3438 0.8855 0.7756 0.087 Uiso 1 1 calc R
H12 H 0.4377 0.8636 0.7586 0.087 Uiso 1 1 calc R
N9 N -0.0899(7) 0.7013(5) 0.8760(3) 0.057(2) Uani 1 1 d .
H13 H -0.0864 0.6560 0.8504 0.069 Uiso 1 1 calc R
H14 H -0.0524 0.6864 0.9045 0.069 Uiso 1 1 calc R
N10 N -0.1967(6) 0.8622(6) 0.8579(3) 0.0534(18) Uani 1 1 d .
H15 H -0.2323 0.8429 0.8289 0.064 Uiso 1 1 calc R
N11 N -0.0540(7) 0.9930(5) 0.8375(3) 0.059(2) Uani 1 1 d .
H16 H -0.0228 1.0145 0.8073 0.071 Uiso 1 1 calc R
N12 N 0.0276(7) 0.8774(6) 0.9212(4) 0.070(2) Uani 1 1 d .
H17 H -0.0132 0.8755 0.9495 0.084 Uiso 1 1 calc R
H18 H 0.0748 0.8391 0.9290 0.084 Uiso 1 1 calc R
N13 N 0.0939(6) 0.8057(7) 0.7970(3) 0.062(2) Uani 1 1 d .
H19 H 0.1261 0.8585 0.7931 0.074 Uiso 1 1 calc R
H20 H 0.1273 0.7668 0.8182 0.074 Uiso 1 1 calc R
N14 N -0.0848(5) 0.7885(5) 0.7517(3) 0.0487(17) Uani 1 1 d .
H21 H -0.1162 0.7349 0.7541 0.058 Uiso 1 1 calc R
H22 H -0.1224 0.8310 0.7364 0.058 Uiso 1 1 calc R
C1 C 0.0864(11) 0.2765(9) 1.0604(5) 0.087(4) Uani 1 1 d .
H23 H 0.0722 0.2797 1.0998 0.104 Uiso 1 1 calc R
H24 H 0.1438 0.2425 1.0563 0.104 Uiso 1 1 calc R
C2 C 0.0067(10) 0.2222(12) 1.0297(8) 0.106(6) Uani 1 1 d .
H25 H 0.0273 0.2029 0.9932 0.128 Uiso 1 1 calc R
H26 H -0.0098 0.1675 1.0508 0.128 Uiso 1 1 calc R
C3 C -0.117(2) 0.2540(10) 0.9720(5) 0.165(11) Uani 1 1 d .
H27 H -0.1831 0.2620 0.9772 0.198 Uiso 1 1 calc R
H28 H -0.1062 0.1887 0.9659 0.198 Uiso 1 1 calc R
C4 C -0.0914(10) 0.3019(7) 0.9225(5) 0.073(3) Uani 1 1 d .
H29 H -0.0369 0.2725 0.9070 0.087 Uiso 1 1 calc R
H30 H -0.1410 0.2957 0.8956 0.087 Uiso 1 1 calc R
C5 C -0.1524(10) 0.4581(8) 0.9117(5) 0.074(3) Uani 1 1 d .
H31 H -0.1299 0.5198 0.9036 0.089 Uiso 1 1 calc R
H32 H -0.1783 0.4328 0.8778 0.089 Uiso 1 1 calc R
C6 C -0.2265(8) 0.4638(8) 0.9551(5) 0.067(3) Uani 1 1 d .
H33 H -0.2713 0.5106 0.9445 0.081 Uiso 1 1 calc R
H34 H -0.2585 0.4050 0.9574 0.081 Uiso 1 1 calc R
C7 C 0.5610(16) 0.6843(12) 0.8897(13) 0.203(17) Uani 1 1 d .
H35 H 0.6016 0.6919 0.9193 0.243 Uiso 1 1 calc R
C8 C 0.5375(13) 0.5989(14) 0.8775(9) 0.146(9) Uani 1 1 d .
H36 H 0.5725 0.5474 0.8871 0.176 Uiso 1 1 calc R
C9 C 0.4627(9) 0.5473(9) 0.7948(8) 0.098(5) Uani 1 1 d .
H37 H 0.4757 0.4824 0.8011 0.118 Uiso 1 1 calc R
H38 H 0.5147 0.5744 0.7751 0.118 Uiso 1 1 calc R
C10 C 0.3763(10) 0.5579(7) 0.7615(5) 0.076(4) Uani 1 1 d .
H39 H 0.3495 0.5077 0.7436 0.092 Uiso 1 1 calc R
C11 C 0.3496(8) 0.7028(7) 0.7089(4) 0.060(2) Uani 1 1 d .
H40 H 0.4099 0.6853 0.6946 0.072 Uiso 1 1 calc R
H41 H 0.3040 0.6837 0.6817 0.072 Uiso 1 1 calc R
C12 C 0.3466(8) 0.8014(7) 0.7133(5) 0.063(3) Uani 1 1 d .
H42 H 0.2830 0.8212 0.7086 0.075 Uiso 1 1 calc R
H43 H 0.3821 0.8274 0.6828 0.075 Uiso 1 1 calc R
C13 C -0.1861(12) 0.7093(8) 0.8962(6) 0.088(4) Uani 1 1 d .
H44 H -0.2274 0.6825 0.8688 0.105 Uiso 1 1 calc R
H45 H -0.1924 0.6737 0.9302 0.105 Uiso 1 1 calc R
C14 C -0.2141(9) 0.8026(8) 0.9069(5) 0.074(3) Uani 1 1 d .
H46 H -0.1802 0.8264 0.9386 0.088 Uiso 1 1 calc R
H47 H -0.2795 0.8039 0.9159 0.088 Uiso 1 1 calc R
C15 C -0.2121(7) 0.9632(7) 0.8673(5) 0.059(2) Uani 1 1 d .
H48 H -0.1994 0.9781 0.9059 0.070 Uiso 1 1 calc R
H49 H -0.2763 0.9783 0.8598 0.070 Uiso 1 1 calc R
C16 C -0.1522(9) 1.0180(8) 0.8314(4) 0.067(3) Uani 1 1 d .
H50 H -0.1707 1.0090 0.7930 0.081 Uiso 1 1 calc R
H51 H -0.1599 1.0829 0.8402 0.081 Uiso 1 1 calc R
C17 C -0.0155(9) 1.0332(8) 0.8853(7) 0.085(4) Uani 1 1 d .
H52 H -0.0643 1.0445 0.9121 0.102 Uiso 1 1 calc R
H53 H 0.0115 1.0923 0.8754 0.102 Uiso 1 1 calc R
C18 C 0.0608(9) 0.9708(9) 0.9128(8) 0.097(5) Uani 1 1 d .
H54 H 0.1151 0.9694 0.8891 0.116 Uiso 1 1 calc R
H55 H 0.0787 0.9971 0.9483 0.116 Uiso 1 1 calc R
C19 C 0.0769(9) 0.7635(15) 0.7415(7) 0.123(7) Uani 1 1 d .
H56 H 0.1229 0.7285 0.7246 0.147 Uiso 1 1 calc R
C20 C -0.0035(9) 0.7757(13) 0.7161(6) 0.099(5) Uani 1 1 d .
H57 H -0.0146 0.7226 0.6924 0.118 Uiso 1 1 calc R
H58 H 0.0019 0.8293 0.6921 0.118 Uiso 1 1 calc R

loop_
_atom_site_aniso_label
_atom_site_aniso_U_11
_atom_site_aniso_U_22
_atom_site_aniso_U_33
_atom_site_aniso_U_23
_atom_site_aniso_U_13
_atom_site_aniso_U_12
Te1 0.0527(3) 0.0452(3) 0.0436(3) 0.0018(2) -0.0106(3) 0.0122(2)
Te2 0.0477(3) 0.0467(3) 0.0325(3) -0.0031(2) -0.0045(2) 0.0092(2)
Te3 0.0493(3) 0.0380(3) 0.0471(3) 0.0047(2) 0.0176(3) 0.0013(2)
Te4 0.0374(2) 0.0445(3) 0.0356(2) 0.0030(2) 0.0085(2) 0.0012(2)
Te5 0.0452(3) 0.0372(3) 0.0448(3) -0.0020(2) 0.0065(2) -0.0041(2)
Te6 0.0443(3) 0.0453(3) 0.0347(3) -0.0048(2) 0.0098(2) -0.0072(2)
Te7 0.0459(3) 0.0487(3) 0.0356(3) -0.0058(2) -0.0050(2) 0.0123(2)
Te8 0.0762(4) 0.0466(3) 0.0451(3) -0.0023(2) -0.0249(3) -0.0069(3)
Sn1 0.0352(2) 0.0354(3) 0.0270(2) 0.00043(19) -0.0006(2) 0.00027(19)
Sn2 0.0349(2) 0.0345(3) 0.0293(2) 0.00237(18) 0.0024(2) 0.0013(2)
Mn1 0.0443(7) 0.0369(6) 0.0356(6) 0.0005(4) 0.0041(5) 0.0056(5)
Mn2 0.0567(8) 0.0524(7) 0.0372(6) -0.0075(6) 0.0043(6) -0.0018(6)
Mn3 0.0375(6) 0.0409(6) 0.0354(6) 0.0000(5) 0.0016(5) -0.0024(5)
Mn4 0.0461(6) 0.0389(6) 0.0356(6) -0.0026(5) -0.0022(5) 0.0024(5)
N1 0.047(5) 0.068(6) 0.093(7) 0.029(5) 0.016(5) -0.003(4)
N2 0.060(5) 0.039(4) 0.057(5) 0.000(3) 0.031(4) 0.003(3)
N3 0.060(5) 0.063(5) 0.039(4) -0.003(3) 0.005(4) -0.020(4)
N4 0.044(4) 0.053(4) 0.068(5) 0.016(4) -0.007(4) 0.004(3)
N5 0.065(5) 0.078(6) 0.065(5) -0.038(5) 0.005(5) 0.005(5)
N6 0.050(5) 0.057(5) 0.138(10) 0.016(6) 0.000(6) -0.010(4)
N7 0.120(10) 0.083(8) 0.100(9) -0.033(6) -0.010(8) -0.008(6)
N8 0.114(8) 0.044(5) 0.059(5) 0.003(4) 0.008(5) -0.018(5)
N9 0.081(6) 0.046(4) 0.045(4) 0.006(3) 0.005(4) 0.008(4)
N10 0.047(4) 0.065(5) 0.049(4) -0.016(4) 0.005(4) -0.005(4)
N11 0.081(6) 0.052(5) 0.043(4) 0.001(3) 0.012(4) 0.000(4)
N12 0.060(5) 0.072(6) 0.079(7) -0.004(5) -0.012(5) -0.004(4)
N13 0.037(4) 0.098(6) 0.050(5) -0.011(4) -0.011(4) 0.001(4)
N14 0.040(4) 0.065(5) 0.041(4) -0.002(3) -0.002(3) 0.003(3)
C1 0.127(12) 0.072(7) 0.061(7) -0.002(5) -0.040(8) 0.043(8)
C2 0.073(8) 0.116(12) 0.130(13) 0.063(10) 0.013(9) -0.004(8)
C3 0.37(3) 0.068(9) 0.058(8) -0.026(6) 0.052(12) -0.097(13)
C4 0.091(8) 0.047(6) 0.079(8) -0.016(5) -0.020(7) 0.007(5)
C5 0.100(9) 0.066(7) 0.057(7) -0.003(5) -0.028(7) -0.001(6)
C6 0.061(6) 0.058(6) 0.083(7) 0.002(5) -0.022(6) -0.001(5)
C7 0.17(2) 0.082(12) 0.35(4) -0.040(17) -0.20(3) 0.023(12)
C8 0.105(12) 0.128(14) 0.21(2) 0.078(14) -0.100(14) -0.047(11)
C9 0.055(6) 0.055(7) 0.183(16) -0.042(9) 0.037(9) -0.005(5)
C10 0.116(11) 0.041(5) 0.072(7) -0.015(5) 0.046(8) -0.015(6)
C11 0.070(6) 0.065(6) 0.045(5) 0.004(4) -0.010(5) -0.001(5)
C12 0.058(6) 0.068(7) 0.062(6) 0.015(5) -0.010(5) -0.007(5)
C13 0.123(12) 0.061(7) 0.079(9) -0.004(6) 0.037(9) -0.005(7)
C14 0.064(7) 0.091(8) 0.066(7) -0.010(6) 0.026(6) -0.010(6)
C15 0.046(5) 0.059(6) 0.071(6) -0.010(5) 0.003(5) 0.008(4)
C16 0.084(7) 0.079(7) 0.039(5) 0.006(4) 0.017(5) 0.031(6)
C17 0.074(8) 0.057(7) 0.124(12) -0.027(7) 0.009(8) -0.017(6)
C18 0.058(7) 0.092(9) 0.139(14) -0.053(9) -0.035(9) 0.003(6)
C19 0.049(6) 0.23(2) 0.089(10) -0.095(12) -0.006(7) 0.028(9)
C20 0.065(7) 0.164(15) 0.066(8) -0.045(8) 0.007(7) 0.014(8)

loop_
_atom_type_symbol
_atom_type_description
_atom_type_scat_dispersion_real
_atom_type_scat_dispersion_imag
_atom_type_scat_source
C C 0.0033 0.0016 'International Tables Vol C Tables 4.2.6.8 and 6.1.1.4'
H H 0.0000 0.0000 'International Tables Vol C Tables 4.2.6.8 and 6.1.1.4'
N N 0.0061 0.0033 'International Tables Vol C Tables 4.2.6.8 and 6.1.1.4'
Mn Mn 0.3368 0.7283 'International Tables Vol C Tables 4.2.6.8 and 6.1.1.4'
Sn Sn -0.6537 1.4246 'International Tables Vol C Tables 4.2.6.8 and 6.1.1.4'
Te Te -0.5308 1.6751 'International Tables Vol C Tables 4.2.6.8 and 6.1.1.4'

loop_
_geom_angle_atom_site_label_1
_geom_angle_atom_site_label_2
_geom_angle_atom_site_label_3
_geom_angle
_geom_angle_site_symmetry_1
_geom_angle_site_symmetry_3
Sn2 Te1 Mn1 82.42(3) . .
Sn2 Te2 Mn1 81.71(3) . .
Sn1 Te3 Mn1 84.06(3) . .
Mn1 Te4 Sn1 85.36(3) . .
Mn2 Te5 Sn2 102.73(4) . .
Sn2 Te6 Mn3 109.03(3) . .
Sn1 Te7 Mn3 108.37(3) . 4_557
Te8 Sn1 Te7 112.23(2) . .
Te8 Sn1 Te4 113.18(3) . .
Te7 Sn1 Te4 110.30(2) . .
Te8 Sn1 Te3 111.42(3) . .
Te7 Sn1 Te3 113.27(3) . .
Te4 Sn1 Te3 95.39(2) . .
Te6 Sn2 Te1 116.95(2) . .
Te6 Sn2 Te5 107.12(2) . .
Te1 Sn2 Te5 109.80(3) . .
Te6 Sn2 Te2 108.09(2) . .
Te1 Sn2 Te2 99.29(2) . .
Te5 Sn2 Te2 115.81(2) . .
Te4 Mn1 Te1 107.92(4) . .
Te4 Mn1 Te3 95.19(4) . .
Te1 Mn1 Te3 125.52(5) . .
Te4 Mn1 Te2 121.01(5) . .
Te1 Mn1 Te2 96.28(4) . .
Te3 Mn1 Te2 113.02(4) . .
N8 Mn2 N5 100.8(4) . .
N8 Mn2 N6 139.1(4) . .
N5 Mn2 N6 76.8(3) . .
N8 Mn2 N7 75.9(4) . .
N5 Mn2 N7 133.5(4) . .
N6 Mn2 N7 77.1(5) . .
N8 Mn2 Te5 112.2(3) . .
N5 Mn2 Te5 110.0(2) . .
N6 Mn2 Te5 106.7(3) . .
N7 Mn2 Te5 114.0(4) . .
N4 Mn3 N1 173.6(3) . .
N4 Mn3 N2 98.3(3) . .
N1 Mn3 N2 75.5(3) . .
N4 Mn3 N3 75.3(3) . .
N1 Mn3 N3 104.1(4) . .
N2 Mn3 N3 76.1(3) . .
N4 Mn3 Te7 88.4(2) . 4_457
N1 Mn3 Te7 91.2(3) . 4_457
N2 Mn3 Te7 98.5(2) . 4_457
N3 Mn3 Te7 161.6(2) . 4_457
N4 Mn3 Te6 94.9(2) . .
N1 Mn3 Te6 91.4(2) . .
N2 Mn3 Te6 163.42(19) . .
N3 Mn3 Te6 97.79(19) . .
Te7 Mn3 Te6 91.85(4) 4_457 .
N9 Mn4 N13 106.2(3) . .
N9 Mn4 N14 92.1(3) . .
N13 Mn4 N14 76.9(3) . .
N9 Mn4 N10 77.0(3) . .
N13 Mn4 N10 165.8(3) . .
N14 Mn4 N10 89.2(3) . .
N9 Mn4 N11 147.6(3) . .
N13 Mn4 N11 104.1(4) . .
N14 Mn4 N11 105.8(3) . .
N10 Mn4 N11 76.5(3) . .
N9 Mn4 N12 90.6(3) . .
N13 Mn4 N12 92.2(3) . .
N14 Mn4 N12 169.1(3) . .
N10 Mn4 N12 101.7(3) . .
N11 Mn4 N12 76.9(3) . .
C1 N1 Mn3 109.3(8) . .
C1 N1 H1 109.7 . .
Mn3 N1 H1 109.4 . .
C1 N1 H2 110.1 . .
Mn3 N1 H2 110.1 . .
H1 N1 H2 108.3 . .
C2 N2 C3 106.1(14) . .
C2 N2 Mn3 116.7(8) . .
C3 N2 Mn3 108.1(7) . .
C2 N2 H3 107.8 . .
C3 N2 H3 109.2 . .
Mn3 N2 H3 108.7 . .
C4 N3 C5 111.7(9) . .
C4 N3 Mn3 113.1(7) . .
C5 N3 Mn3 107.1(6) . .
C4 N3 H4 108.3 . .
C5 N3 H4 108.3 . .
Mn3 N3 H4 108.2 . .
C6 N4 Mn3 115.4(7) . .
C6 N4 H5 108.9 . .
Mn3 N4 H5 108.4 . .
C6 N4 H6 108.1 . .
Mn3 N4 H6 108.4 . .
H5 N4 H6 107.4 . .
C7 N5 Mn2 106.7(10) . .
C7 N5 H7 111.8 . .
Mn2 N5 H7 110.1 . .
C7 N5 H8 109.2 . .
Mn2 N5 H8 110.4 . .
H7 N5 H8 108.6 . .
C9 N6 C8 109.7(14) . .
C9 N6 Mn2 110.5(9) . .
C8 N6 Mn2 110.5(10) . .
C9 N6 H9 109.6 . .
C8 N6 H9 107.7 . .
Mn2 N6 H9 108.9 . .
C11 N7 C10 116.8(11) . .
C11 N7 Mn2 109.2(8) . .
C10 N7 Mn2 106.3(9) . .
C11 N7 H10 108.3 . .
C10 N7 H10 107.9 . .
Mn2 N7 H10 108.1 . .
C12 N8 Mn2 113.2(6) . .
C12 N8 H11 108.7 . .
Mn2 N8 H11 108.8 . .
C12 N8 H12 109.5 . .
Mn2 N8 H12 108.8 . .
H11 N8 H12 107.7 . .
C13 N9 Mn4 110.4(6) . .
C13 N9 H13 109.8 . .
Mn4 N9 H13 109.4 . .
C13 N9 H14 109.2 . .
Mn4 N9 H14 109.8 . .
H13 N9 H14 108.1 . .
C15 N10 C14 115.0(8) . .
C15 N10 Mn4 110.0(6) . .
C14 N10 Mn4 103.2(7) . .
C15 N10 H15 109.6 . .
C14 N10 H15 109.5 . .
Mn4 N10 H15 109.3 . .
C17 N11 C16 111.2(9) . .
C17 N11 Mn4 112.5(8) . .
C16 N11 Mn4 108.1(7) . .
C17 N11 H16 109.0 . .
C16 N11 H16 108.1 . .
Mn4 N11 H16 107.9 . .
C18 N12 Mn4 105.7(9) . .
C18 N12 H17 110.3 . .
Mn4 N12 H17 110.5 . .
C18 N12 H18 110.8 . .
Mn4 N12 H18 110.8 . .
H17 N12 H18 108.8 . .
C19 N13 Mn4 108.9(7) . .
C19 N13 H19 110.9 . .
Mn4 N13 H19 110.0 . .
C19 N13 H20 109.0 . .
Mn4 N13 H20 109.7 . .
H19 N13 H20 108.3 . .
C20 N14 Mn4 111.3(7) . .
C20 N14 H21 108.7 . .
Mn4 N14 H21 109.2 . .
C20 N14 H22 110.4 . .
Mn4 N14 H22 109.2 . .
H21 N14 H22 107.9 . .
N1 C1 C2 113.3(9) . .
N1 C1 H23 108.8 . .
C2 C1 H23 108.3 . .
N1 C1 H24 108.9 . .
C2 C1 H24 109.6 . .
H23 C1 H24 107.8 . .
N2 C2 C1 108.6(14) . .
N2 C2 H25 108.9 . .
C1 C2 H25 109.5 . .
N2 C2 H26 110.5 . .
C1 C2 H26 110.6 . .
H25 C2 H26 108.6 . .
N2 C3 C4 118.0(13) . .
N2 C3 H27 107.7 . .
C4 C3 H27 108.2 . .
N2 C3 H28 107.4 . .
C4 C3 H28 107.9 . .
H27 C3 H28 107.2 . .
N3 C4 C3 114.4(10) . .
N3 C4 H29 108.7 . .
C3 C4 H29 108.9 . .
N3 C4 H30 108.6 . .
C3 C4 H30 108.4 . .
H29 C4 H30 107.6 . .
C6 C5 N3 111.9(9) . .
C6 C5 H31 109.4 . .
N3 C5 H31 109.4 . .
C6 C5 H32 108.7 . .
N3 C5 H32 109.3 . .
H31 C5 H32 108.0 . .
N4 C6 C5 111.1(9) . .
N4 C6 H33 109.3 . .
C5 C6 H33 110.0 . .
N4 C6 H34 108.9 . .
C5 C6 H34 109.5 . .
H33 C6 H34 108.0 . .
C8 C7 N5 127.0(17) . .
C8 C7 H35 116.2 . .
N5 C7 H35 116.8 . .
C7 C8 N6 112.5(15) . .
C7 C8 H36 124.1 . .
N6 C8 H36 123.4 . .
N6 C9 C10 107.5(9) . .
N6 C9 H37 108.6 . .
C10 C9 H37 109.9 . .
N6 C9 H38 110.7 . .
C10 C9 H38 111.6 . .
H37 C9 H38 108.6 . .
N7 C10 C9 117.8(10) . .
N7 C10 H39 121.2 . .
C9 C10 H39 121.1 . .
C12 C11 N7 116.4(10) . .
C12 C11 H40 108.5 . .
N7 C11 H40 108.0 . .
C12 C11 H41 108.2 . .
N7 C11 H41 108.1 . .
H40 C11 H41 107.4 . .
C11 C12 N8 115.6(9) . .
C11 C12 H42 108.6 . .
N8 C12 H42 108.8 . .
C11 C12 H43 108.3 . .
N8 C12 H43 107.8 . .
H42 C12 H43 107.5 . .
C14 C13 N9 113.4(11) . .
C14 C13 H44 108.3 . .
N9 C13 H44 108.6 . .
C14 C13 H45 109.4 . .
N9 C13 H45 109.2 . .
H44 C13 H45 107.7 . .
C13 C14 N10 111.1(10) . .
C13 C14 H46 108.9 . .
N10 C14 H46 109.5 . .
C13 C14 H47 109.6 . .
N10 C14 H47 109.5 . .
H46 C14 H47 108.1 . .
N10 C15 C16 110.7(8) . .
N10 C15 H48 109.5 . .
C16 C15 H48 109.8 . .
N10 C15 H49 109.4 . .
C16 C15 H49 109.5 . .
H48 C15 H49 108.0 . .
N11 C16 C15 112.3(8) . .
N11 C16 H50 109.2 . .
C15 C16 H50 109.7 . .
N11 C16 H51 109.1 . .
C15 C16 H51 108.6 . .
H50 C16 H51 107.9 . .
N11 C17 C18 112.6(10) . .
N11 C17 H52 109.6 . .
C18 C17 H52 110.4 . .
N11 C17 H53 107.8 . .
C18 C17 H53 108.5 . .
H52 C17 H53 107.8 . .
N12 C18 C17 111.2(9) . .
N12 C18 H54 109.0 . .
C17 C18 H54 110.6 . .
N12 C18 H55 109.6 . .
C17 C18 H55 108.4 . .
H54 C18 H55 108.0 . .
C20 C19 N13 120.3(11) . .
C20 C19 H56 120.0 . .
N13 C19 H56 119.7 . .
C19 C20 N14 116.7(12) . .
C19 C20 H57 108.1 . .
N14 C20 H57 108.6 . .
C19 C20 H58 108.2 . .
N14 C20 H58 107.4 . .
H57 C20 H58 107.5 . .

loop_
_geom_bond_atom_site_label_1
_geom_bond_atom_site_label_2
_geom_bond_distance
_geom_bond_site_symmetry_2
Te1 Sn2 2.7382(7) .
Te1 Mn1 2.7972(14) .
Te2 Sn2 2.7532(7) .
Te2 Mn1 2.8218(13) .
Te3 Sn1 2.7817(7) .
Te3 Mn1 2.8028(13) .
Te4 Mn1 2.7515(13) .
Te4 Sn1 2.7640(7) .
Te5 Mn2 2.7470(15) .
Te5 Sn2 2.7473(7) .
Te6 Sn2 2.7175(7) .
Te6 Mn3 2.9180(13) .
Te7 Sn1 2.7341(7) .
Te7 Mn3 2.9047(13) 4_557
Te8 Sn1 2.7007(7) .
Mn2 N8 2.216(9) .
Mn2 N5 2.207(10) .
Mn2 N6 2.246(10) .
Mn2 N7 2.308(11) .
Mn3 N4 2.280(8) .
Mn3 N1 2.287(9) .
Mn3 N2 2.294(7) .
Mn3 N3 2.318(8) .
Mn3 Te7 2.9047(13) 4_457
Mn4 N9 2.242(8) .
Mn4 N13 2.260(8) .
Mn4 N14 2.266(8) .
Mn4 N10 2.299(8) .
Mn4 N11 2.290(8) .
Mn4 N12 2.329(10) .
N1 C1 1.468(16) .
N1 H1 0.9000 .
N1 H2 0.9000 .
N2 C2 1.400(17) .
N2 C3 1.490(19) .
N2 H3 0.9100 .
N3 C4 1.435(13) .
N3 C5 1.514(15) .
N3 H4 0.9100 .
N4 C6 1.405(14) .
N4 H5 0.9000 .
N4 H6 0.9000 .
N5 C7 1.37(2) .
N5 H7 0.9000 .
N5 H8 0.9000 .
N6 C9 1.429(19) .
N6 C8 1.485(18) .
N6 H9 0.9100 .
N7 C11 1.396(18) .
N7 C10 1.514(18) .
N7 H10 0.9100 .
N8 C12 1.443(14) .
N8 H11 0.9000 .
N8 H12 0.9000 .
N9 C13 1.478(18) .
N9 H13 0.9000 .
N9 H14 0.9000 .
N10 C15 1.495(12) .
N10 C14 1.481(15) .
N10 H15 0.9100 .
N11 C17 1.403(16) .
N11 C16 1.472(15) .
N11 H16 0.9100 .
N12 C18 1.449(18) .
N12 H17 0.9000 .
N12 H18 0.9000 .
N13 C19 1.489(15) .
N13 H19 0.9000 .
N13 H20 0.9000 .
N14 C20 1.467(15) .
N14 H21 0.9000 .
N14 H22 0.9000 .
C1 C2 1.58(2) .
C1 H23 0.9700 .
C1 H24 0.9700 .
C2 H25 0.9700 .
C2 H26 0.9700 .
C3 C4 1.427(19) .
C3 H27 0.9700 .
C3 H28 0.9700 .
C4 H29 0.9700 .
C4 H30 0.9700 .
C5 C6 1.499(19) .
C5 H31 0.9700 .
C5 H32 0.9700 .
C6 H33 0.9700 .
C6 H34 0.9700 .
C7 C8 1.32(2) .
C7 H35 0.9300 .
C8 H36 0.9300 .
C9 C10 1.49(2) .
C9 H37 0.9700 .
C9 H38 0.9700 .
C10 H39 0.9300 .
C11 C12 1.432(15) .
C11 H40 0.9700 .
C11 H41 0.9700 .
C12 H42 0.9700 .
C12 H43 0.9700 .
C13 C14 1.433(16) .
C13 H44 0.9700 .
C13 H45 0.9700 .
C14 H46 0.9700 .
C14 H47 0.9700 .
C15 C16 1.459(16) .
C15 H48 0.9700 .
C15 H49 0.9700 .
C16 H50 0.9700 .
C16 H51 0.9700 .
C17 C18 1.57(2) .
C17 H52 0.9700 .
C17 H53 0.9700 .
C18 H54 0.9700 .
C18 H55 0.9700 .
C19 C20 1.32(2) .
C19 H56 0.9300 .
C20 H57 0.9700 .
C20 H58 0.9700 .
